data_1532290
loop_
_publ_author_name
'Snedden, A.'
'Knight, K.S.'
'Lightfoot, P.'

_publ_section_title
;
 Structural distortions in the layered perovskites Cs A Nb2 O7 (A = Nd,
 Bi)
;
_journal_name_full 'Journal of Solid State Chemistry'
_journal_page_first 309
_journal_page_last 313
_journal_volume 173
_journal_year 2003
_chemical_formula_sum 'Cs Nb2 Nd O7'
_chemical_name_systematic 'Cs Nd (Nb2 O7)'
_space_group_IT_number 26
_symmetry_space_group_name_Hall 'P -2 2a'
_symmetry_space_group_name_H-M 'P 21 a m'
_cell_angle_alpha 90
_cell_angle_beta 90
_cell_angle_gamma 90
_cell_formula_units_Z 2
_cell_length_a 5.47219
_cell_length_b 5.44743
_cell_length_c 11.16945
_cell_volume 332.954
_citation_journal_id_ASTM JSSCBI
_cod_data_source_file Snedden_JSSCBI_2003_1591.cif
_cod_data_source_block Cs1Nb2Nd1O7
_cod_original_cell_volume 332.9543
_cod_original_sg_symbol_Hall 'P 2c -2 (z,y,-x)'
_cod_original_formula_sum 'Cs1 Nb2 Nd1 O7'
_cod_database_code 1532290

loop_
_symmetry_equiv_pos_as_xyz
x,y,z
x+1/2,-y,-z
x,y,-z
x+1/2,-y,z

loop_
_atom_site_label
_atom_site_type_symbol
_atom_site_fract_x
_atom_site_fract_y
_atom_site_fract_z
_atom_site_occupancy
_atom_site_U_iso_or_equiv
Nb1 Nb+5 0.2451 0.7537 0.202 1 0.0
O3 O-2 0.0072 0.0278 0.1443 1 0.0
Cs1 Cs+1 0.245 0.2655 0.5 1 0.0
O1 O-2 0.2198 0.6791 0 1 0.0
O2 O-2 0.2454 0.8021 0.3552 1 0.0
O4 O-2 0.4323 0.4532 0.1906 1 0.0
Nd1 Nd+3 0.2645 0.2552 0 1 0.0
